data_1523042
loop_
_publ_author_name
'Vincent, R.'
'Exelby, D.R.'

_publ_section_title
;
 Structure of a metastable Al-Ge phase determined from large angle CBED
 patterns
;
_journal_name_full 'Philosophical Magazine, Part B'
_journal_page_first 513
_journal_page_last 528
_journal_volume 68
_journal_year 1993
_chemical_formula_sum 'Al0.9 Ge0.1'
_chemical_name_systematic '(Al0.9 Ge0.1)'
_space_group_IT_number 140
_symmetry_space_group_name_Hall '-I 4 2c'
_symmetry_space_group_name_H-M 'I 4/m c m'
_cell_angle_alpha 90
_cell_angle_beta 90
_cell_angle_gamma 90
_cell_formula_units_Z 12
_cell_length_a 6.13
_cell_length_b 6.13
_cell_length_c 4.92
_cell_volume 184.878
_citation_journal_id_ASTM PMABDJ
_cod_data_source_file Vincent_PMABDJ_1993_1331.cif
_cod_data_source_block Al0.9Ge0.1
_cod_original_cell_volume 184.8784
_cod_database_code 1523042

loop_
_symmetry_equiv_pos_as_xyz
x,y,z
-y,x,z
-x,-y,z
y,-x,z
x,-y,-z+1/2
y,x,-z+1/2
-x,y,-z+1/2
-y,-x,-z+1/2
-x,-y,-z
y,-x,-z
x,y,-z
-y,x,-z
-x,y,z-1/2
-y,-x,z-1/2
x,-y,z-1/2
y,x,z-1/2
x+1/2,y+1/2,z+1/2
-y+1/2,x+1/2,z+1/2
-x+1/2,-y+1/2,z+1/2
y+1/2,-x+1/2,z+1/2
x+1/2,-y+1/2,-z+1
y+1/2,x+1/2,-z+1
-x+1/2,y+1/2,-z+1
-y+1/2,-x+1/2,-z+1
-x+1/2,-y+1/2,-z+1/2
y+1/2,-x+1/2,-z+1/2
x+1/2,y+1/2,-z+1/2
-y+1/2,x+1/2,-z+1/2
-x+1/2,y+1/2,z
-y+1/2,-x+1/2,z
x+1/2,-y+1/2,z
y+1/2,x+1/2,z

loop_
_atom_site_label
_atom_site_type_symbol
_atom_site_fract_x
_atom_site_fract_y
_atom_site_fract_z
_atom_site_occupancy
_atom_site_U_iso_or_equiv
Ge1 Ge 0 0 0.25 0.1 0.0
Ge2 Ge 0.158 0.658 0 0.1 0.0
Al1 Al 0 0 0.25 0.9 0.0
Al2 Al 0.158 0.658 0 0.9 0.0
